data_7039028
loop_
_publ_author_name
'Yadav, Sangeeta'
'Raju, Saravanan'
'Singh, Harkesh B.'
'Butcher, Ray J.'

_publ_section_title
;
 Selone-stabilized aryltellurenyl cations.
;
_journal_issue 20
_journal_name_full 'Dalton transactions (Cambridge, England : 2003)'
_journal_page_first 8458
_journal_page_last 8467
_journal_paper_doi 10.1039/c6dt01081d
_journal_volume 45
_journal_year 2016
_chemical_formula_sum 'C16 H18 Br2 Te2'
_chemical_formula_weight 625.32
_chemical_name_systematic
;
 ?
;
_space_group_crystal_system monoclinic
_space_group_IT_number 14
_space_group_name_Hall '-P 2ybc'
_space_group_name_H-M_alt 'P 1 21/c 1'
_symmetry_space_group_name_Hall '-P 2ybc'
_symmetry_space_group_name_H-M 'P 1 21/c 1'
_atom_sites_solution_hydrogens geom
_audit_creation_method SHELXL-2012
_audit_update_record
;
2016-02-26 deposited with the CCDC.
2016-04-13 downloaded from the CCDC.
;
_cell_angle_alpha 90
_cell_angle_beta 95.90(3)
_cell_angle_gamma 90
_cell_formula_units_Z 4
_cell_length_a 10.334(2)
_cell_length_b 18.758(4)
_cell_length_c 9.1880(18)
_cell_measurement_temperature 100(2)
_cell_volume 1771.6(6)
_computing_structure_refinement 'SHELXL-2012 (Sheldrick, 2012)'
_diffrn_ambient_temperature 100(2)
_diffrn_measured_fraction_theta_full 0.992
_diffrn_measured_fraction_theta_max 0.992
_diffrn_radiation_type MoK\a
_diffrn_radiation_wavelength 0.71073
_diffrn_reflns_av_R_equivalents 0.0793
_diffrn_reflns_av_unetI/netI 0.0736
_diffrn_reflns_Laue_measured_fraction_full 0.992
_diffrn_reflns_Laue_measured_fraction_max 0.992
_diffrn_reflns_limit_h_max 13
_diffrn_reflns_limit_h_min -14
_diffrn_reflns_limit_k_max 25
_diffrn_reflns_limit_k_min -25
_diffrn_reflns_limit_l_max 12
_diffrn_reflns_limit_l_min -12
_diffrn_reflns_number 24362
_diffrn_reflns_point_group_measured_fraction_full 0.992
_diffrn_reflns_point_group_measured_fraction_max 0.992
_diffrn_reflns_theta_full 25.500
_diffrn_reflns_theta_max 29.186
_diffrn_reflns_theta_min 3.028
_exptl_absorpt_coefficient_mu 7.793
_exptl_crystal_density_diffrn 2.344
_exptl_crystal_F_000 1152
_refine_diff_density_max 1.109
_refine_diff_density_min -1.451
_refine_diff_density_rms 0.258
_refine_ls_extinction_method none
_refine_ls_goodness_of_fit_ref 0.687
_refine_ls_hydrogen_treatment constr
_refine_ls_matrix_type full
_refine_ls_number_parameters 185
_refine_ls_number_reflns 4764
_refine_ls_number_restraints 0
_refine_ls_restrained_S_all 0.687
_refine_ls_R_factor_all 0.0538
_refine_ls_R_factor_gt 0.0375
_refine_ls_shift/su_max 0.002
_refine_ls_shift/su_mean 0.000
_refine_ls_structure_factor_coef Fsqd
_refine_ls_weighting_details
;
 w=1/[\s^2^(Fo^2^)+(0.1056P)^2^]
 where P=(Fo^2^+2Fc^2^)/3
;
_refine_ls_weighting_scheme calc
_refine_ls_wR_factor_gt 0.0949
_refine_ls_wR_factor_ref 0.1184
_reflns_Friedel_coverage 0.000
_reflns_number_gt 3799
_reflns_number_total 4764
_reflns_threshold_expression 'I > 2\s(I)'
_cod_data_source_file c6dt01081d2.cif
_cod_data_source_block 5
_cod_depositor_comments 'Adding full bibliography for 7039028--7039034.cif.'
_cod_database_code 7039028
_shelx_space_group_comment
;
The symmetry employed for this shelxl refinement is uniquely defined
by the following loop, which should always be used as a source of
symmetry information in preference to the above space-group names.
They are only intended as comments.
;
_shelxl_version_number 2012-9

loop_
_space_group_symop_operation_xyz
'x, y, z'
'-x, y+1/2, -z+1/2'
'-x, -y, -z'
'x, -y-1/2, z-1/2'

loop_
_atom_site_label
_atom_site_type_symbol
_atom_site_fract_x
_atom_site_fract_y
_atom_site_fract_z
_atom_site_U_iso_or_equiv
_atom_site_adp_type
_atom_site_occupancy
_atom_site_site_symmetry_order
_atom_site_calc_flag
_atom_site_refinement_flags_posn
_atom_site_refinement_flags_adp
Te1 Te 0.81129(3) 0.89810(2) -0.19101(4) 0.01252(10) Uani 1 1 d . .
Te2 Te 0.88161(3) 0.76881(2) -0.32324(3) 0.01308(10) Uani 1 1 d . .
Br1 Br 0.99925(5) 0.86242(3) 0.04016(5) 0.01624(13) Uani 1 1 d . .
Br2 Br 0.61064(5) 0.92611(3) -0.38489(6) 0.01816(14) Uani 1 1 d . .
C1 C 0.6751(5) 0.8889(3) -0.0335(5) 0.0126(10) Uani 1 1 d . .
C2 C 0.6737(5) 0.9472(3) 0.0626(5) 0.0159(10) Uani 1 1 d . .
C3 C 0.5800(6) 0.9454(3) 0.1632(6) 0.0232(12) Uani 1 1 d . .
H3 H 0.5766 0.9834 0.2312 0.028 Uiso 1 1 calc R U
C4 C 0.4928(5) 0.8898(3) 0.1651(6) 0.0190(11) Uani 1 1 d . .
H4 H 0.4295 0.8902 0.2331 0.023 Uiso 1 1 calc R U
C5 C 0.4968(5) 0.8334(3) 0.0686(5) 0.0171(11) Uani 1 1 d . .
H5 H 0.4360 0.7956 0.0714 0.021 Uiso 1 1 calc R U
C6 C 0.5887(5) 0.8310(3) -0.0330(5) 0.0130(10) Uani 1 1 d . .
C7 C 0.5910(5) 0.7683(3) -0.1339(6) 0.0150(10) Uani 1 1 d . .
H7A H 0.5772 0.7847 -0.2356 0.023 Uiso 1 1 calc R U
H7B H 0.5219 0.7349 -0.1150 0.023 Uiso 1 1 calc R U
H7C H 0.6755 0.7444 -0.1172 0.023 Uiso 1 1 calc R U
C8 C 0.7633(6) 1.0102(3) 0.0624(6) 0.0225(12) Uani 1 1 d . .
H8A H 0.8538 0.9938 0.0738 0.034 Uiso 1 1 calc R U
H8B H 0.7483 1.0420 0.1436 0.034 Uiso 1 1 calc R U
H8C H 0.7462 1.0360 -0.0304 0.034 Uiso 1 1 calc R U
C21 C 1.0434(5) 0.8278(3) -0.3916(5) 0.0131(10) Uani 1 1 d . .
C22 C 1.0216(6) 0.8789(3) -0.5038(5) 0.0152(10) Uani 1 1 d . .
C23 C 1.1308(6) 0.9134(3) -0.5479(6) 0.0190(11) Uani 1 1 d . .
H23 H 1.1205 0.9464 -0.6266 0.023 Uiso 1 1 calc R U
C24 C 1.2535(6) 0.9002(3) -0.4789(6) 0.0203(12) Uani 1 1 d . .
H24 H 1.3255 0.9263 -0.5074 0.024 Uiso 1 1 calc R U
C25 C 1.2737(6) 0.8499(3) -0.3691(6) 0.0192(11) Uani 1 1 d . .
H25 H 1.3592 0.8410 -0.3243 0.023 Uiso 1 1 calc R U
C26 C 1.1677(5) 0.8117(3) -0.3236(5) 0.0145(10) Uani 1 1 d . .
C27 C 1.1976(6) 0.7560(3) -0.2070(6) 0.0184(11) Uani 1 1 d . .
H27A H 1.1323 0.7581 -0.1369 0.028 Uiso 1 1 calc R U
H27B H 1.2840 0.7648 -0.1558 0.028 Uiso 1 1 calc R U
H27C H 1.1959 0.7086 -0.2523 0.028 Uiso 1 1 calc R U
C28 C 0.8912(5) 0.8980(3) -0.5814(6) 0.0183(11) Uani 1 1 d . .
H28A H 0.8304 0.8585 -0.5731 0.027 Uiso 1 1 calc R U
H28B H 0.9001 0.9072 -0.6849 0.027 Uiso 1 1 calc R U
H28C H 0.8580 0.9409 -0.5368 0.027 Uiso 1 1 calc R U

loop_
_atom_site_aniso_label
_atom_site_aniso_U_11
_atom_site_aniso_U_22
_atom_site_aniso_U_33
_atom_site_aniso_U_23
_atom_site_aniso_U_13
_atom_site_aniso_U_12
Te1 0.01303(19) 0.01226(17) 0.01250(17) 0.00081(12) 0.00245(13) 0.00006(12)
Te2 0.01218(19) 0.01452(18) 0.01242(17) 0.00023(12) 0.00066(13) -0.00062(12)
Br1 0.0150(3) 0.0178(3) 0.0154(3) 0.0012(2) -0.0006(2) -0.0021(2)
Br2 0.0157(3) 0.0223(3) 0.0165(3) 0.0040(2) 0.0015(2) 0.0044(2)
C1 0.013(2) 0.017(2) 0.009(2) 0.0016(19) 0.0034(18) 0.0003(19)
C2 0.018(3) 0.017(2) 0.013(2) -0.001(2) 0.003(2) 0.003(2)
C3 0.025(3) 0.028(3) 0.018(3) -0.002(2) 0.004(2) 0.012(3)
C4 0.016(3) 0.024(3) 0.019(3) 0.002(2) 0.008(2) 0.005(2)
C5 0.014(2) 0.026(3) 0.012(2) 0.004(2) 0.0056(19) 0.002(2)
C6 0.012(2) 0.015(2) 0.013(2) 0.0025(19) 0.0056(19) -0.0009(19)
C7 0.017(3) 0.010(2) 0.019(3) -0.0028(19) 0.005(2) -0.0025(19)
C8 0.024(3) 0.017(3) 0.026(3) -0.006(2) 0.004(2) -0.002(2)
C21 0.017(3) 0.012(2) 0.012(2) 0.0007(19) 0.0070(19) -0.0012(19)
C22 0.026(3) 0.012(2) 0.008(2) -0.0042(19) 0.003(2) 0.002(2)
C23 0.025(3) 0.017(2) 0.015(2) 0.004(2) 0.007(2) 0.000(2)
C24 0.018(3) 0.019(3) 0.025(3) -0.001(2) 0.007(2) -0.003(2)
C25 0.017(3) 0.023(3) 0.018(3) -0.002(2) 0.003(2) -0.008(2)
C26 0.015(2) 0.014(2) 0.015(2) -0.002(2) 0.005(2) 0.000(2)
C27 0.015(3) 0.023(3) 0.018(3) 0.000(2) 0.004(2) -0.004(2)
C28 0.023(3) 0.018(3) 0.015(2) 0.003(2) 0.002(2) 0.000(2)

loop_
_atom_type_symbol
_atom_type_description
_atom_type_scat_dispersion_real
_atom_type_scat_dispersion_imag
_atom_type_scat_source
C C 0.0033 0.0016 'International Tables Vol C Tables 4.2.6.8 and 6.1.1.4'
H H 0.0000 0.0000 'International Tables Vol C Tables 4.2.6.8 and 6.1.1.4'
Br Br -0.2901 2.4595 'International Tables Vol C Tables 4.2.6.8 and 6.1.1.4'
Te Te -0.5308 1.6751 'International Tables Vol C Tables 4.2.6.8 and 6.1.1.4'

loop_
_geom_angle_atom_site_label_1
_geom_angle_atom_site_label_2
_geom_angle_atom_site_label_3
_geom_angle
C1 Te1 Br2 86.95(14)
C1 Te1 Br1 85.44(14)
Br2 Te1 Br1 172.19(2)
C1 Te1 Te2 115.99(14)
Br2 Te1 Te2 95.67(2)
Br1 Te1 Te2 86.135(18)
C21 Te2 Te1 85.77(13)
C2 C1 C6 123.4(5)
C2 C1 Te1 114.5(4)
C6 C1 Te1 122.0(4)
C1 C2 C3 116.6(5)
C1 C2 C8 124.4(5)
C3 C2 C8 119.0(5)
C4 C3 C2 121.4(5)
C4 C3 H3 119.3
C2 C3 H3 119.3
C3 C4 C5 120.5(5)
C3 C4 H4 119.7
C5 C4 H4 119.7
C4 C5 C6 121.3(5)
C4 C5 H5 119.4
C6 C5 H5 119.4
C5 C6 C1 116.9(5)
C5 C6 C7 119.5(5)
C1 C6 C7 123.6(4)
C6 C7 H7A 109.5
C6 C7 H7B 109.5
H7A C7 H7B 109.5
C6 C7 H7C 109.5
H7A C7 H7C 109.5
H7B C7 H7C 109.5
C2 C8 H8A 109.5
C2 C8 H8B 109.5
H8A C8 H8B 109.5
C2 C8 H8C 109.5
H8A C8 H8C 109.5
H8B C8 H8C 109.5
C26 C21 C22 122.9(5)
C26 C21 Te2 117.5(4)
C22 C21 Te2 119.5(4)
C23 C22 C21 117.0(5)
C23 C22 C28 117.7(5)
C21 C22 C28 125.3(5)
C24 C23 C22 121.1(5)
C24 C23 H23 119.5
C22 C23 H23 119.5
C23 C24 C25 121.3(5)
C23 C24 H24 119.3
C25 C24 H24 119.3
C24 C25 C26 120.0(5)
C24 C25 H25 120.0
C26 C25 H25 120.0
C21 C26 C25 117.5(5)
C21 C26 C27 125.4(5)
C25 C26 C27 117.1(5)
C26 C27 H27A 109.5
C26 C27 H27B 109.5
H27A C27 H27B 109.5
C26 C27 H27C 109.5
H27A C27 H27C 109.5
H27B C27 H27C 109.5
C22 C28 H28A 109.5
C22 C28 H28B 109.5
H28A C28 H28B 109.5
C22 C28 H28C 109.5
H28A C28 H28C 109.5
H28B C28 H28C 109.5

loop_
_geom_bond_atom_site_label_1
_geom_bond_atom_site_label_2
_geom_bond_distance
Te1 C1 2.127(5)
Te1 Br2 2.6437(10)
Te1 Br1 2.8077(11)
Te1 Te2 2.8403(6)
Te2 C21 2.152(5)
C1 C2 1.406(7)
C1 C6 1.406(7)
C2 C3 1.406(7)
C2 C8 1.502(8)
C3 C4 1.380(8)
C3 H3 0.9500
C4 C5 1.383(8)
C4 H4 0.9500
C5 C6 1.399(7)
C5 H5 0.9500
C6 C7 1.500(7)
C7 H7A 0.9800
C7 H7B 0.9800
C7 H7C 0.9800
C8 H8A 0.9800
C8 H8B 0.9800
C8 H8C 0.9800
C21 C26 1.402(7)
C21 C22 1.409(7)
C22 C23 1.396(8)
C22 C28 1.502(8)
C23 C24 1.381(8)
C23 H23 0.9500
C24 C25 1.382(8)
C24 H24 0.9500
C25 C26 1.409(7)
C25 H25 0.9500
C26 C27 1.506(7)
C27 H27A 0.9800
C27 H27B 0.9800
C27 H27C 0.9800
C28 H28A 0.9800
C28 H28B 0.9800
C28 H28C 0.9800

loop_
_geom_torsion_atom_site_label_1
_geom_torsion_atom_site_label_2
_geom_torsion_atom_site_label_3
_geom_torsion_atom_site_label_4
_geom_torsion
C6 C1 C2 C3 0.3(8)
Te1 C1 C2 C3 176.4(4)
C6 C1 C2 C8 -178.8(5)
Te1 C1 C2 C8 -2.7(7)
C1 C2 C3 C4 -1.1(8)
C8 C2 C3 C4 178.1(5)
C2 C3 C4 C5 0.9(8)
C3 C4 C5 C6 0.0(8)
C4 C5 C6 C1 -0.8(8)
C4 C5 C6 C7 179.0(5)
C2 C1 C6 C5 0.7(8)
Te1 C1 C6 C5 -175.2(4)
C2 C1 C6 C7 -179.2(5)
Te1 C1 C6 C7 5.0(7)
C26 C21 C22 C23 0.8(8)
Te2 C21 C22 C23 -177.4(4)
C26 C21 C22 C28 179.5(5)
Te2 C21 C22 C28 1.4(7)
C21 C22 C23 C24 -3.1(8)
C28 C22 C23 C24 178.0(5)
C22 C23 C24 C25 3.4(9)
C23 C24 C25 C26 -1.2(9)
C22 C21 C26 C25 1.3(8)
Te2 C21 C26 C25 179.5(4)
C22 C21 C26 C27 -177.8(5)
Te2 C21 C26 C27 0.4(7)
C24 C25 C26 C21 -1.1(8)
C24 C25 C26 C27 178.0(5)
